data_4113750
loop_
_publ_author_name
'Yong Cui'
'Suk Joong Lee'
'Wenbin Lin'

_publ_section_title
;
 Interlocked Chiral Nanotubes Assembled from Quintuple Helices
;
_journal_name_full 'Journal of the American Chemical Society'
_journal_page_first 6014
_journal_page_last 6015
_journal_paper_doi 10.1021/ja029926s
_journal_volume 125
_journal_year 2003
_chemical_formula_sum 'C58 H72 N4 Ni O15'
_chemical_formula_weight 1123.91
_chemical_name_systematic
; 
 ? 
;
_space_group_IT_number 96
_symmetry_cell_setting tetragonal
_symmetry_space_group_name_Hall 'P 4nw 2abw'
_symmetry_space_group_name_H-M 'P 43 21 2'
_atom_sites_solution_hydrogens geom
_atom_sites_solution_primary direct
_atom_sites_solution_secondary difmap
_audit_creation_method SHELXL-97
_cell_angle_alpha 90.00
_cell_angle_beta 90.00
_cell_angle_gamma 90.00
_cell_formula_units_Z 8
_cell_length_a 38.031(5)
_cell_length_b 38.031(5)
_cell_length_c 9.4952(19)
_cell_measurement_temperature 293(2)
_cell_volume 13733(4)
_computing_structure_refinement 'SHELXL-97 (Sheldrick, 1997)'
_computing_structure_solution 'SHELXS-97 (Sheldrick, 1990)'
_diffrn_ambient_temperature 293(2)
_diffrn_measured_fraction_theta_full 0.993
_diffrn_measured_fraction_theta_max 0.993
_diffrn_radiation_monochromator graphite
_diffrn_radiation_source 'fine-focus sealed tube'
_diffrn_radiation_type MoK\a
_diffrn_radiation_wavelength 0.71073
_diffrn_reflns_av_R_equivalents 0.0806
_diffrn_reflns_av_sigmaI/netI 0.0696
_diffrn_reflns_limit_h_max 38
_diffrn_reflns_limit_h_min -31
_diffrn_reflns_limit_k_max 40
_diffrn_reflns_limit_k_min -40
_diffrn_reflns_limit_l_max 10
_diffrn_reflns_limit_l_min -10
_diffrn_reflns_number 39999
_diffrn_reflns_theta_full 22.50
_diffrn_reflns_theta_max 22.50
_diffrn_reflns_theta_min 1.20
_exptl_absorpt_coefficient_mu 0.341
_exptl_crystal_density_diffrn 1.087
_exptl_crystal_F_000 4768
_refine_diff_density_max 0.589
_refine_diff_density_min -0.351
_refine_diff_density_rms 0.094
_refine_ls_abs_structure_details 'Flack H D (1983), Acta Cryst. A39, 876-881'
_refine_ls_abs_structure_Flack 0.10(5)
_refine_ls_extinction_method none
_refine_ls_goodness_of_fit_ref 1.230
_refine_ls_hydrogen_treatment mixed
_refine_ls_matrix_type full
_refine_ls_number_parameters 542
_refine_ls_number_reflns 8919
_refine_ls_number_restraints 25
_refine_ls_restrained_S_all 1.230
_refine_ls_R_factor_all 0.1726
_refine_ls_R_factor_gt 0.1479
_refine_ls_shift/su_max 0.007
_refine_ls_shift/su_mean 0.039
_refine_ls_structure_factor_coef Fsqd
_refine_ls_weighting_details 'calc w=1/[\s^2^(Fo^2^)+(0.1752P)^2^+21.3719P] where P=(Fo^2^+2Fc^2^)/3'
_refine_ls_weighting_scheme calc
_refine_ls_wR_factor_gt 0.3440
_refine_ls_wR_factor_ref 0.3616
_reflns_number_gt 7044
_reflns_number_total 8919
_reflns_threshold_expression >2sigma(I)
_cod_data_source_file ja029926ssi20021226_043404_2.cif
_cod_data_source_block compound2
_cod_original_cell_volume 13734(4)
_cod_database_code 4113750

loop_
_symmetry_equiv_pos_as_xyz
'x, y, z'
'-x, -y, z+1/2'
'-y+1/2, x+1/2, z+3/4'
'y+1/2, -x+1/2, z+1/4'
'-x+1/2, y+1/2, -z+3/4'
'x+1/2, -y+1/2, -z+1/4'
'y, x, -z'
'-y, -x, -z+1/2'

loop_
_atom_site_label
_atom_site_type_symbol
_atom_site_fract_x
_atom_site_fract_y
_atom_site_fract_z
_atom_site_U_iso_or_equiv
_atom_site_adp_type
_atom_site_occupancy
_atom_site_symmetry_multiplicity
_atom_site_calc_flag
_atom_site_refinement_flags
Ni1 Ni 0.43707(4) -0.69830(5) 0.06828(15) 0.0746(6) Uani 1 1 d .
O1 O 0.4481(2) -0.7491(3) 0.0195(14) 0.102(3) Uani 1 1 d .
O2 O 0.4555(2) -0.6810(3) -0.1219(8) 0.082(2) Uani 1 1 d .
O3 O 0.4261(2) -0.6472(3) 0.1127(12) 0.103(3) Uani 1 1 d .
O4 O 0.4178(2) -0.7121(3) 0.2654(9) 0.107(3) Uani 1 1 d .
O5 O 0.7658(3) -0.5879(3) 0.8150(13) 0.124(4) Uiso 1 1 d D
O6 O 0.8280(15) -0.5426(11) 0.849(6) 0.494(10) Uiso 1 1 d D
O7 O 0.8850(15) -0.6129(15) 0.737(7) 0.494(10) Uiso 1 1 d D
O8 O 0.9045(18) -0.5819(19) 0.439(7) 0.494(10) Uiso 1 1 d D
O9 O 0.8318(17) -0.5760(10) 0.332(7) 0.494(10) Uiso 1 1 d D
O10 O 0.7809(3) -0.6050(3) 0.4609(14) 0.141(4) Uiso 1 1 d D
O11 O 0.489(2) -0.560(2) 0.555(10) 0.42(4) Uiso 0.50 1 d P
O12 O 0.5316(18) -0.5918(18) 0.613(7) 0.35(3) Uiso 0.50 1 d P
O13 O 0.8607(18) -0.6513(17) 0.138(8) 0.33(3) Uiso 0.50 1 d P
O14 O 0.884(2) -0.526(2) 0.683(10) 0.41(4) Uiso 0.50 1 d P
O15 O 0.474(4) -0.977(4) 0.119(18) 0.38(7) Uiso 0.25 1 d P
O16 O 0.414(2) -0.905(2) 0.270(9) 0.39(4) Uiso 0.50 1 d P
O17 O 0.6045(8) -0.5020(8) 0.538(4) 0.336(14) Uiso 1 1 d .
O18 O 0.5660(18) -0.5660(18) 0.2500 0.34(4) Uiso 0.50 2 d SP
O19 O 0.889(3) -0.679(3) 0.010(11) 0.47(5) Uiso 0.50 1 d P
N1 N 0.4891(2) -0.6919(3) 0.1559(11) 0.084(3) Uani 1 1 d .
N2 N 0.7919(3) -0.8850(2) 1.2318(10) 0.074(3) Uani 1 1 d .
N3 N 0.9810(14) -0.7197(14) -0.093(6) 0.38(2) Uiso 1 1 d D
C55 C 0.9640(18) -0.6942(19) -0.127(9) 0.46(4) Uiso 1 1 d D
C56 C 0.9312(14) -0.6949(12) -0.213(5) 0.31(2) Uiso 1 1 d D
N4 N 0.7437(9) -0.7032(9) 0.247(4) 0.292(14) Uiso 1 1 d D
C57 C 0.7626(9) -0.6782(9) 0.214(4) 0.225(13) Uiso 1 1 d D
C58 C 0.7718(11) -0.6429(10) 0.138(5) 0.283(18) Uiso 1 1 d D
C1 C 0.7319 -0.6220 0.6664 0.075 Uani 1 1 d .
C2 C 0.7352 -0.5957 0.7500 0.096 Uani 1 1 d .
C3 C 0.7040(5) -0.5722(4) 0.7866(18) 0.115(5) Uani 1 1 d .
H3A H 0.7062 -0.5536 0.8499 0.138 Uiso 1 1 calc R
C4 C 0.6726(4) -0.5795(4) 0.7225(14) 0.083(4) Uani 1 1 d .
H4A H 0.6531 -0.5654 0.7398 0.100 Uiso 1 1 calc R
C5 C 0.6386(3) -0.6165(3) 0.5685(13) 0.075(3) Uani 1 1 d .
H5A H 0.6191 -0.6026 0.5880 0.090 Uiso 1 1 calc R
C6 C 0.6346(3) -0.6444(3) 0.4779(13) 0.074(3) Uani 1 1 d .
C7 C 0.6651(3) -0.6647(3) 0.4484(14) 0.078(3) Uani 1 1 d .
H7A H 0.6638 -0.6833 0.3848 0.093 Uiso 1 1 calc R
C8 C 0.6956(3) -0.6573(3) 0.5118(12) 0.070(3) Uani 1 1 d .
H8A H 0.7149 -0.6715 0.4926 0.084 Uiso 1 1 calc R
C9 C 0.7000(3) -0.6291(2) 0.6057(11) 0.065(3) Uani 1 1 d .
C10 C 0.6699(3) -0.6080(3) 0.6316(12) 0.065(3) Uani 1 1 d .
C11 C 0.5995(3) -0.6522(4) 0.4140(15) 0.083(4) Uani 1 1 d .
H11A H 0.5807 -0.6395 0.4500 0.100 Uiso 1 1 calc R
C12 C 0.5916(3) -0.6749(4) 0.3135(15) 0.079(3) Uani 1 1 d .
H12A H 0.6096 -0.6879 0.2733 0.095 Uiso 1 1 calc R
C13 C 0.5562(3) -0.6802(3) 0.2632(12) 0.073(3) Uani 1 1 d .
C14 C 0.5262(3) -0.6660(4) 0.3227(13) 0.090(4) Uani 1 1 d .
H14A H 0.5283 -0.6517 0.4017 0.109 Uiso 1 1 calc R
C15 C 0.4943(3) -0.6722(4) 0.2701(13) 0.079(4) Uani 1 1 d .
H15A H 0.4749 -0.6623 0.3149 0.095 Uiso 1 1 calc R
C16 C 0.5164(3) -0.7067(4) 0.0929(13) 0.087(4) Uani 1 1 d .
H16A H 0.5131 -0.7211 0.0148 0.104 Uiso 1 1 calc R
C17 C 0.5510(3) -0.7005(4) 0.1457(14) 0.093(4) Uani 1 1 d .
H17A H 0.5702 -0.7103 0.0997 0.112 Uiso 1 1 calc R
C18 C 0.7643(2) -0.6438(3) 0.6392(11) 0.061(3) Uani 1 1 d .
C19 C 0.7863 -0.6340 0.5453 0.070 Uani 1 1 d D
C20 C 0.8180(4) -0.6545(5) 0.5121(18) 0.125(6) Uani 1 1 d .
H20A H 0.8331 -0.6473 0.4409 0.150 Uiso 1 1 calc R
C21 C 0.8247(4) -0.6840(4) 0.5870(17) 0.102(5) Uani 1 1 d .
H21A H 0.8447 -0.6971 0.5678 0.122 Uiso 1 1 calc R
C22 C 0.8066(3) -0.7248(3) 0.7694(15) 0.082(4) Uani 1 1 d .
H22A H 0.8262 -0.7386 0.7497 0.098 Uiso 1 1 calc R
C23 C 0.7842(3) -0.7352(3) 0.8727(15) 0.080(4) Uani 1 1 d .
C24 C 0.7551(3) -0.7161(3) 0.8989(13) 0.074(3) Uani 1 1 d .
H24A H 0.7395 -0.7232 0.9687 0.089 Uiso 1 1 calc R
C25 C 0.7486(2) -0.6873(3) 0.8264(13) 0.067(3) Uani 1 1 d .
H25A H 0.7278 -0.6753 0.8461 0.081 Uiso 1 1 calc R
C26 C 0.7709(3) -0.6731(3) 0.7198(13) 0.065(3) Uani 1 1 d .
C27 C 0.8014(3) -0.6949(3) 0.6941(13) 0.072(3) Uani 1 1 d .
C28 C 0.7919(3) -0.7695(4) 0.9459(16) 0.086(4) Uani 1 1 d .
H28A H 0.8131 -0.7802 0.9222 0.103 Uiso 1 1 calc R
C29 C 0.7723(3) -0.7866(3) 1.0399(13) 0.076(4) Uani 1 1 d .
H29A H 0.7515 -0.7758 1.0674 0.091 Uiso 1 1 calc R
C30 C 0.7803(3) -0.8202(3) 1.1037(12) 0.057(3) Uani 1 1 d .
C31 C 0.8102(3) -0.8382(3) 1.0821(12) 0.073(3) Uani 1 1 d .
H31A H 0.8277 -0.8284 1.0258 0.087 Uiso 1 1 calc R
C32 C 0.8157(3) -0.8718(3) 1.1438(13) 0.072(3) Uani 1 1 d .
H32A H 0.8359 -0.8845 1.1227 0.086 Uiso 1 1 calc R
C33 C 0.7642(3) -0.8672(3) 1.2567(15) 0.081(4) Uani 1 1 d .
H33A H 0.7481 -0.8758 1.3220 0.098 Uiso 1 1 calc R
C34 C 0.7573(3) -0.8365(3) 1.1921(16) 0.084(4) Uani 1 1 d .
H34A H 0.7357 -0.8258 1.2086 0.101 Uiso 1 1 calc R
C35 C 0.7672(15) -0.5601(13) 0.888(7) 0.494(10) Uiso 1 1 d D
C36 C 0.8036(13) -0.549(2) 0.935(5) 0.494(10) Uiso 1 1 d D
C37 C 0.842(2) -0.568(2) 0.789(7) 0.494(10) Uiso 1 1 d D
C38 C 0.867(2) -0.597(2) 0.838(5) 0.494(10) Uiso 1 1 d D
C39 C 0.902(2) -0.630(2) 0.639(9) 0.494(10) Uiso 1 1 d D
C40 C 0.914(2) -0.606(2) 0.523(10) 0.494(10) Uiso 1 1 d D
C41 C 0.891(3) -0.558(2) 0.363(10) 0.494(10) Uiso 1 1 d D
C42 C 0.857(2) -0.558(2) 0.281(9) 0.494(10) Uiso 1 1 d D
C43 C 0.8105(17) -0.5574(17) 0.401(8) 0.494(10) Uiso 1 1 d D
C44 C 0.797(2) -0.5800(7) 0.519(6) 0.494(10) Uiso 1 1 d D
C45 C 0.4526(8) -0.7986(6) -0.126(3) 0.218(13) Uani 1 1 d .
H45A H 0.4486 -0.8101 -0.0378 0.327 Uiso 1 1 calc R
H45B H 0.4747 -0.8064 -0.1647 0.327 Uiso 1 1 calc R
H45C H 0.4340 -0.8044 -0.1906 0.327 Uiso 1 1 calc R
C46 C 0.4537(4) -0.7582(5) -0.104(3) 0.120(6) Uani 1 1 d .
C47 C 0.4611(4) -0.7369(7) -0.2204(18) 0.124(7) Uani 1 1 d .
H47A H 0.4657 -0.7483 -0.3050 0.149 Uiso 1 1 calc R
C48 C 0.4622(3) -0.6994(5) -0.2225(16) 0.094(4) Uani 1 1 d .
C49 C 0.4719(5) -0.6850(7) -0.3543(15) 0.167(10) Uani 1 1 d .
H49A H 0.4733 -0.6598 -0.3464 0.251 Uiso 1 1 calc R
H49B H 0.4546 -0.6911 -0.4236 0.251 Uiso 1 1 calc R
H49C H 0.4943 -0.6941 -0.3820 0.251 Uiso 1 1 calc R
C50 C 0.4065(5) -0.5939(5) 0.228(3) 0.203(14) Uani 1 1 d .
H50A H 0.3945 -0.5878 0.3133 0.305 Uiso 1 1 calc R
H50B H 0.3928 -0.5864 0.1485 0.305 Uiso 1 1 calc R
H50C H 0.4290 -0.5823 0.2259 0.305 Uiso 1 1 calc R
C51 C 0.4120(3) -0.6343(6) 0.222(3) 0.119(7) Uani 1 1 d .
C52 C 0.3995(5) -0.6539(9) 0.329(3) 0.150(10) Uani 1 1 d .
H52A H 0.3873 -0.6416 0.3976 0.180 Uiso 1 1 calc R
C53 C 0.4025(3) -0.6930(9) 0.3521(14) 0.128(9) Uani 1 1 d .
C54 C 0.3907(4) -0.7090(8) 0.4747(16) 0.188(12) Uani 1 1 d .
H54A H 0.3937 -0.7340 0.4672 0.281 Uiso 1 1 calc R
H54B H 0.3662 -0.7038 0.4881 0.281 Uiso 1 1 calc R
H54C H 0.4039 -0.7004 0.5535 0.281 Uiso 1 1 calc R

loop_
_atom_site_aniso_label
_atom_site_aniso_U_11
_atom_site_aniso_U_22
_atom_site_aniso_U_33
_atom_site_aniso_U_23
_atom_site_aniso_U_13
_atom_site_aniso_U_12
Ni1 0.0545(8) 0.1065(13) 0.0628(8) -0.0069(9) 0.0042(7) -0.0042(8)
O1 0.081(6) 0.107(7) 0.117(9) -0.004(7) -0.014(6) -0.014(5)
O2 0.077(5) 0.124(7) 0.045(4) 0.005(5) 0.014(4) -0.005(5)
O3 0.068(6) 0.124(8) 0.118(8) -0.035(6) -0.004(6) 0.004(5)
O4 0.075(6) 0.193(11) 0.051(5) 0.032(6) 0.009(5) -0.040(6)
N1 0.056(6) 0.130(9) 0.066(6) -0.009(7) -0.008(5) 0.008(6)
N2 0.122(9) 0.032(4) 0.066(6) 0.017(4) -0.026(6) -0.012(6)
C1 0.089 0.034 0.101 0.009 -0.061 -0.044
C2 0.055 0.101 0.133 0.032 -0.070 -0.055
C3 0.143(15) 0.073(9) 0.130(13) -0.001(8) -0.029(12) 0.009(9)
C4 0.070(8) 0.093(10) 0.087(9) 0.026(8) 0.016(7) 0.022(7)
C5 0.061(7) 0.088(9) 0.077(8) -0.005(7) -0.010(7) -0.002(6)
C6 0.047(7) 0.091(9) 0.083(8) 0.023(7) -0.012(6) -0.011(6)
C7 0.069(8) 0.074(8) 0.090(9) 0.015(7) -0.011(7) 0.015(6)
C8 0.050(7) 0.076(8) 0.084(8) 0.031(7) -0.002(6) 0.009(6)
C9 0.085(8) 0.033(5) 0.077(7) 0.015(5) -0.030(7) -0.020(6)
C10 0.072(8) 0.051(6) 0.073(7) 0.000(6) 0.003(6) 0.015(6)
C11 0.064(8) 0.111(10) 0.075(9) 0.020(8) 0.029(7) 0.001(7)
C12 0.060(8) 0.096(9) 0.081(9) 0.021(8) 0.014(7) 0.010(7)
C13 0.042(7) 0.116(10) 0.061(7) 0.005(7) 0.011(5) -0.019(6)
C14 0.066(9) 0.154(13) 0.052(7) -0.009(8) -0.005(7) -0.001(8)
C15 0.049(7) 0.132(11) 0.056(7) -0.023(7) 0.012(6) 0.011(7)
C16 0.079(9) 0.123(11) 0.058(7) -0.013(7) -0.001(7) 0.023(8)
C17 0.066(8) 0.129(12) 0.084(9) -0.014(9) 0.011(7) 0.021(8)
C18 0.036(5) 0.080(7) 0.068(7) 0.035(6) -0.010(5) 0.004(5)
C19 0.070 0.070 0.070 0.000 0.000 0.000
C20 0.109(12) 0.148(14) 0.118(13) 0.057(12) 0.032(10) -0.007(10)
C21 0.072(8) 0.119(12) 0.114(11) 0.047(10) -0.011(9) 0.012(8)
C22 0.073(8) 0.064(7) 0.109(10) 0.024(7) -0.003(8) -0.006(6)
C23 0.072(8) 0.060(7) 0.110(10) 0.045(7) -0.041(8) 0.014(6)
C24 0.051(6) 0.074(7) 0.097(9) 0.036(7) -0.031(6) 0.037(6)
C25 0.033(5) 0.066(7) 0.102(9) 0.012(7) -0.016(6) 0.031(5)
C26 0.040(6) 0.066(7) 0.088(8) 0.013(6) -0.015(6) -0.008(5)
C27 0.058(7) 0.079(8) 0.079(8) 0.021(7) -0.033(7) -0.006(6)
C28 0.045(7) 0.108(10) 0.104(10) -0.010(9) 0.004(7) 0.004(7)
C29 0.056(7) 0.084(9) 0.087(8) 0.009(7) 0.002(7) 0.048(6)
C30 0.043(6) 0.054(6) 0.075(7) -0.018(6) -0.011(6) 0.033(5)
C31 0.105(9) 0.057(7) 0.056(7) 0.018(5) -0.003(6) -0.018(7)
C32 0.079(8) 0.064(7) 0.072(8) 0.010(6) -0.008(7) 0.001(6)
C33 0.065(7) 0.059(7) 0.120(10) 0.009(7) 0.008(7) 0.051(6)
C34 0.059(7) 0.083(9) 0.111(10) 0.000(8) -0.004(8) 0.033(7)
C45 0.28(3) 0.134(19) 0.24(3) -0.06(2) 0.01(3) 0.011(19)
C46 0.086(11) 0.143(17) 0.130(17) -0.011(15) -0.023(11) 0.016(10)
C47 0.111(12) 0.18(2) 0.077(11) -0.059(13) 0.010(9) 0.059(13)
C48 0.055(7) 0.152(15) 0.077(11) -0.012(11) -0.028(7) 0.014(9)
C49 0.119(13) 0.33(3) 0.051(9) 0.038(13) 0.001(8) 0.035(16)
C50 0.110(14) 0.148(17) 0.35(4) -0.15(2) -0.021(18) 0.046(11)
C51 0.032(7) 0.19(2) 0.139(16) -0.064(16) 0.006(8) 0.014(9)
C52 0.063(11) 0.26(3) 0.126(18) -0.10(2) 0.001(12) 0.003(16)
C53 0.035(7) 0.32(3) 0.033(7) -0.015(13) 0.018(6) -0.060(13)
C54 0.075(10) 0.41(4) 0.075(10) 0.033(16) 0.014(8) -0.077(16)

loop_
_atom_type_symbol
_atom_type_description
_atom_type_scat_dispersion_real
_atom_type_scat_dispersion_imag
_atom_type_scat_source
C C 0.0033 0.0016 'International Tables Vol C Tables 4.2.6.8 and 6.1.1.4'
H H 0.0000 0.0000 'International Tables Vol C Tables 4.2.6.8 and 6.1.1.4'
N N 0.0061 0.0033 'International Tables Vol C Tables 4.2.6.8 and 6.1.1.4'
O O 0.0106 0.0060 'International Tables Vol C Tables 4.2.6.8 and 6.1.1.4'
Ni Ni 0.3393 1.1124 'International Tables Vol C Tables 4.2.6.8 and 6.1.1.4'

loop_
_geom_angle_atom_site_label_1
_geom_angle_atom_site_label_2
_geom_angle_atom_site_label_3
_geom_angle
_geom_angle_site_symmetry_3
O1 Ni1 O3 178.8(5) .
O1 Ni1 O2 91.9(4) .
O3 Ni1 O2 87.0(4) .
O1 Ni1 O4 92.2(5) .
O3 Ni1 O4 88.9(5) .
O2 Ni1 O4 175.9(5) .
O1 Ni1 N1 90.3(4) .
O3 Ni1 N1 90.0(4) .
O2 Ni1 N1 89.4(4) .
O4 Ni1 N1 90.2(4) .
O1 Ni1 N2 86.5(4) 3_433
O3 Ni1 N2 93.2(4) 3_433
O2 Ni1 N2 91.9(4) 3_433
O4 Ni1 N2 88.7(4) 3_433
N1 Ni1 N2 176.6(5) 3_433
C46 O1 Ni1 121.1(12) .
C48 O2 Ni1 125.7(11) .
C51 O3 Ni1 129.0(14) .
C53 O4 Ni1 127.9(14) .
C35 O5 C2 118(3) .
C37 O6 C36 118(3) .
C39 O7 C38 177(9) .
C41 O8 C40 171(10) .
C43 O9 C42 113(3) .
C44 O10 C19 106.3(19) .
C16 N1 C15 119.3(10) .
C16 N1 Ni1 119.8(9) .
C15 N1 Ni1 120.9(8) .
C33 N2 C32 118.6(10) .
C33 N2 Ni1 123.6(9) 4_646
C32 N2 Ni1 117.7(9) 4_646
N3 C55 C56 125(7) .
N4 C57 C58 155(4) .
C2 C1 C9 120.1(5) .
C2 C1 C18 116.9(4) .
C9 C1 C18 123.0(6) .
C1 C2 O5 122.6(5) .
C1 C2 C3 121.3(6) .
O5 C2 C3 116.0(8) .
C4 C3 C2 117.2(12) .
C3 C4 C10 120.0(12) .
C10 C5 C6 123.5(11) .
C5 C6 C7 116.9(10) .
C5 C6 C11 120.5(11) .
C7 C6 C11 122.5(13) .
C8 C7 C6 120.2(12) .
C7 C8 C9 123.5(11) .
C1 C9 C8 121.6(10) .
C1 C9 C10 122.1(9) .
C8 C9 C10 116.4(10) .
C5 C10 C4 121.3(11) .
C5 C10 C9 119.5(11) .
C4 C10 C9 119.2(11) .
C12 C11 C6 128.8(12) .
C11 C12 C13 123.0(13) .
C17 C13 C14 115.5(10) .
C17 C13 C12 119.0(11) .
C14 C13 C12 125.5(12) .
C15 C14 C13 122.0(12) .
C14 C15 N1 122.8(11) .
N1 C16 C17 119.5(12) .
C13 C17 C16 121.0(11) .
C19 C18 C26 120.2(9) .
C19 C18 C1 119.7(7) .
C26 C18 C1 120.0(8) .
C18 C19 O10 122.7(7) .
C18 C19 C20 122.2(7) .
O10 C19 C20 115.0(8) .
C21 C20 C19 118.8(12) .
C20 C21 C27 120.4(13) .
C23 C22 C27 122.1(12) .
C24 C23 C22 119.6(10) .
C24 C23 C28 122.8(12) .
C22 C23 C28 117.5(11) .
C25 C24 C23 120.4(12) .
C24 C25 C26 124.9(10) .
C18 C26 C25 126.2(9) .
C18 C26 C27 121.2(10) .
C25 C26 C27 112.4(9) .
C22 C27 C21 122.4(12) .
C22 C27 C26 120.5(12) .
C21 C27 C26 117.1(10) .
C29 C28 C23 128.5(12) .
C28 C29 C30 126.5(11) .
C31 C30 C34 114.0(10) .
C31 C30 C29 124.2(11) .
C34 C30 C29 121.8(9) .
C30 C31 C32 121.3(11) .
N2 C32 C31 120.0(11) .
N2 C33 C34 122.4(12) .
C33 C34 C30 123.5(10) .
O5 C35 C36 116(5) .
O6 C36 C35 123(3) .
O6 C37 C38 134(8) .
O7 C38 C37 115(3) .
O7 C39 C40 111(8) .
O8 C40 C39 146(10) .
O8 C41 C42 131(9) .
O9 C42 C41 117(9) .
O9 C43 C44 107(7) .
O10 C44 C43 106(5) .
O1 C46 C47 128.3(19) .
O1 C46 C45 114(2) .
C47 C46 C45 118(2) .
C46 C47 C48 126.5(15) .
O2 C48 C49 121.8(19) .
O2 C48 C47 124.1(15) .
C49 C48 C47 114.1(19) .
O3 C51 C52 123(2) .
O3 C51 C50 118(2) .
C52 C51 C50 118(2) .
C51 C52 C53 129.1(18) .
O4 C53 C54 117(3) .
O4 C53 C52 120.9(15) .
C54 C53 C52 122(3) .

loop_
_geom_bond_atom_site_label_1
_geom_bond_atom_site_label_2
_geom_bond_distance
_geom_bond_site_symmetry_2
Ni1 O1 2.029(11) .
Ni1 O3 2.030(10) .
Ni1 O2 2.045(8) .
Ni1 O4 2.076(9) .
Ni1 N1 2.159(9) .
Ni1 N2 2.176(8) 3_433
O1 C46 1.24(2) .
O2 C48 1.211(17) .
O3 C51 1.27(2) .
O4 C53 1.24(2) .
O5 C35 1.27(2) .
O5 C2 1.350(12) .
O6 C37 1.25(2) .
O6 C36 1.25(2) .
O7 C39 1.309(18) .
O7 C38 1.314(19) .
O8 C41 1.26(2) .
O8 C40 1.27(2) .
O9 C43 1.26(2) .
O9 C42 1.26(2) .
O10 C44 1.254(19) .
O10 C19 1.378(13) .
N1 C16 1.326(15) .
N1 C15 1.334(15) .
N2 C33 1.274(14) .
N2 C32 1.330(15) .
N2 Ni1 2.176(8) 4_646
N3 C55 1.21(2) .
C55 C56 1.49(2) .
N4 C57 1.234(18) .
C57 C58 1.562(19) .
C1 C2 1.2841 .
C1 C9 1.369(11) .
C1 C18 1.506(10) .
C2 C3 1.529(17) .
C3 C4 1.368(19) .
C4 C10 1.390(17) .
C5 C10 1.370(16) .
C5 C6 1.373(17) .
C6 C7 1.423(16) .
C6 C11 1.497(18) .
C7 C8 1.339(16) .
C8 C9 1.403(15) .
C9 C10 1.420(16) .
C11 C12 1.319(18) .
C12 C13 1.441(16) .
C13 C17 1.372(17) .
C13 C14 1.385(17) .
C14 C15 1.331(16) .
C16 C17 1.426(17) .
C18 C19 1.279(10) .
C18 C26 1.377(14) .
C19 C20 1.468(17) .
C20 C21 1.352(19) .
C21 C27 1.411(18) .
C22 C23 1.359(18) .
C22 C27 1.357(15) .
C23 C24 1.347(16) .
C23 C28 1.509(17) .
C24 C25 1.316(15) .
C25 C26 1.428(15) .
C26 C27 1.446(16) .
C28 C29 1.330(17) .
C29 C30 1.446(16) .
C30 C31 1.343(15) .
C30 C34 1.362(17) .
C31 C32 1.421(15) .
C33 C34 1.346(17) .
C35 C36 1.52(2) .
C37 C38 1.54(2) .
C39 C40 1.50(2) .
C41 C42 1.50(2) .
C43 C44 1.50(2) .
C45 C46 1.55(3) .
C46 C47 1.40(3) .
C47 C48 1.42(3) .
C48 C49 1.42(2) .
C50 C51 1.55(3) .
C51 C52 1.34(3) .
C52 C53 1.51(3) .
C53 C54 1.39(2) .
